data_7705483
loop_
_publ_author_name
'Parker, Amie'
'Lamata, Pilar'
'Viguri, Fernando'
'Rodr\'iguez, Ricardo'
'L\'opez, Jos\'e A'
'Lahoz, Fernando J.'
'Garc\'ia-Ordu\~na, Pilar'
'Carmona, Daniel'

_publ_section_title
;
 Half-sandwich complexes of osmium containing guanidine-derived ligands.
;
_journal_issue 39
_journal_name_full 'Dalton transactions (Cambridge, England : 2003)'
_journal_page_first 13601
_journal_page_last 13617
_journal_paper_doi 10.1039/d0dt02713h
_journal_volume 49
_journal_year 2020
_chemical_formula_moiety 'C36 H41 N5 Os, 2(F6 Sb)'
_chemical_formula_sum 'C36 H41 F12 N5 Os Sb2'
_chemical_formula_weight 1205.44
_space_group_crystal_system triclinic
_space_group_IT_number 2
_space_group_name_Hall '-P 1'
_space_group_name_H-M_alt 'P -1'
_atom_sites_solution_hydrogens mixed
_atom_sites_solution_primary direct
_atom_sites_solution_secondary 'Fourier Difference Synthesis'
_audit_creation_method SHELXL-2014
_audit_update_record
;
2020-07-31 deposited with the CCDC.	2020-09-17 downloaded from the CCDC.
;
_cell_angle_alpha 72.5690(10)
_cell_angle_beta 80.2290(10)
_cell_angle_gamma 82.140(2)
_cell_formula_units_Z 2
_cell_length_a 11.5507(13)
_cell_length_b 11.8469(13)
_cell_length_c 15.5684(17)
_cell_measurement_reflns_used 5038
_cell_measurement_temperature 100(2)
_cell_measurement_theta_max 27.968
_cell_measurement_theta_min 2.393
_cell_volume 1994.7(4)
_computing_cell_refinement 'CELL_NOW (Bruker AXS, 2008)'
_computing_data_collection 'SMART in APEX2 v. 2008.4 (Bruker AXS, 2008)'
_computing_data_reduction 'SAINT+ in APEX2 v. 2008.4 (Bruker AXS, 2008)'
_computing_molecular_graphics 'XP program, SHELXTL v6.12, Bruker2000'
_computing_publication_material 'XCIF program, PLATON(Spek, 1998)'
_computing_structure_refinement 'SHELXL-2014 (Sheldrick, 2014)'
_computing_structure_solution 'SHELXS-2013 (Sheldrick, 2013)'
_diffrn_ambient_temperature 100(2)
_diffrn_detector_area_resol_mean 8.26
_diffrn_measured_fraction_theta_full 0.999
_diffrn_measured_fraction_theta_max 0.943
_diffrn_measurement_device_type 'Bruker APEX CCD system'
_diffrn_measurement_method 'narrow \w frames'
_diffrn_radiation_monochromator graphite
_diffrn_radiation_source 'fine-focus sealed tube'
_diffrn_radiation_type MoK\a
_diffrn_radiation_wavelength 0.71073
_diffrn_reflns_av_R_equivalents 0.0774
_diffrn_reflns_av_unetI/netI 0.1035
_diffrn_reflns_Laue_measured_fraction_full 0.999
_diffrn_reflns_Laue_measured_fraction_max 0.943
_diffrn_reflns_limit_h_max 15
_diffrn_reflns_limit_h_min -14
_diffrn_reflns_limit_k_max 15
_diffrn_reflns_limit_k_min -14
_diffrn_reflns_limit_l_max 20
_diffrn_reflns_limit_l_min 0
_diffrn_reflns_number 19485
_diffrn_reflns_point_group_measured_fraction_full 0.999
_diffrn_reflns_point_group_measured_fraction_max 0.943
_diffrn_reflns_theta_full 25.242
_diffrn_reflns_theta_max 28.288
_diffrn_reflns_theta_min 1.796
_exptl_absorpt_coefficient_mu 4.612
_exptl_absorpt_correction_T_max 0.7505
_exptl_absorpt_correction_T_min 0.5482
_exptl_absorpt_correction_type multi-scan
_exptl_absorpt_process_details 'twinabs 2008/2'
_exptl_crystal_colour yellow
_exptl_crystal_density_diffrn 2.007
_exptl_crystal_description prism
_exptl_crystal_F_000 1156
_exptl_crystal_recrystallization_method 'Re-crystallisation from solvent: dichloromethane'
_exptl_crystal_size_max 0.100
_exptl_crystal_size_mid 0.095
_exptl_crystal_size_min 0.060
_refine_diff_density_max 1.590
_refine_diff_density_min -2.290
_refine_diff_density_rms 0.316
_refine_ls_extinction_method none
_refine_ls_goodness_of_fit_ref 1.030
_refine_ls_hydrogen_treatment mixed
_refine_ls_matrix_type full
_refine_ls_number_parameters 518
_refine_ls_number_reflns 13387
_refine_ls_number_restraints 1
_refine_ls_restrained_S_all 1.030
_refine_ls_R_factor_all 0.1060
_refine_ls_R_factor_gt 0.0608
_refine_ls_shift/su_max 0.017
_refine_ls_shift/su_mean 0.000
_refine_ls_structure_factor_coef Fsqd
_refine_ls_weighting_details 'w=1/[\s^2^(Fo^2^)+(0.0516P)^2^+10.8388P] where P=(Fo^2^+2Fc^2^)/3'
_refine_ls_weighting_scheme calc
_refine_ls_wR_factor_gt 0.1153
_refine_ls_wR_factor_ref 0.1352
_reflns_Friedel_coverage 0.000
_reflns_number_gt 9481
_reflns_number_total 13387
_reflns_threshold_expression 'I > 2\s(I)'
_cod_data_source_file d0dt02713h2.cif
_cod_data_source_block cmpnd_6
_cod_depositor_comments
;
The following automatic conversions were performed:

data item '_atom_sites_solution_primary' value 'Direct method' was
changed to 'direct'.

Automatic conversion script
Id: cif_fix_values 7556 2019-12-06 15:28:31Z antanas 

 Adding full bibliography for 7705482--7705488.cif.
;
_cod_database_code 7705483
_shelx_space_group_comment
;
The symmetry employed for this shelxl refinement is uniquely defined
by the following loop, which should always be used as a source of
symmetry information in preference to the above space-group names.
They are only intended as comments.
;
_shelxl_version_number 2014-3

loop_
_space_group_symop_operation_xyz
'x, y, z'
'-x, -y, -z'

loop_
_atom_site_label
_atom_site_type_symbol
_atom_site_fract_x
_atom_site_fract_y
_atom_site_fract_z
_atom_site_U_iso_or_equiv
_atom_site_adp_type
_atom_site_occupancy
_atom_site_site_symmetry_order
_atom_site_calc_flag
_atom_site_refinement_flags_posn
_atom_site_refinement_flags_adp
_atom_site_refinement_flags_occupancy
_atom_site_disorder_assembly
_atom_site_disorder_group
Os Os 0.64608(4) 0.80641(4) 0.35045(3) 0.01454(11) Uani 1 1 d . . . . .
N1 N 0.6625(8) 0.6472(8) 0.3141(6) 0.018(2) Uani 1 1 d . . . . .
N2 N 0.5165(7) 0.8394(8) 0.2624(6) 0.016(2) Uani 1 1 d . . . . .
N3 N 0.4664(9) 1.0383(8) 0.2511(7) 0.018(2) Uani 1 1 d . . . . .
H3N H 0.543(11) 1.043(10) 0.238(8) 0.021 Uiso 1 1 d . U . . .
N4 N 0.3464(8) 0.9353(9) 0.1998(7) 0.019(2) Uani 1 1 d D . . . .
N5 N 0.7740(8) 0.8440(8) 0.2309(6) 0.017(2) Uani 1 1 d . . . . .
C1 C 0.5681(11) 0.7432(11) 0.4961(8) 0.022(3) Uani 1 1 d . . . . .
C2 C 0.6951(10) 0.7180(11) 0.4867(7) 0.017(2) Uani 1 1 d . . . . .
H2 H 0.7288 0.6391 0.5099 0.021 Uiso 1 1 calc R U . . .
C3 C 0.7684(9) 0.8089(10) 0.4437(7) 0.013(2) Uani 1 1 d . . . . .
H3 H 0.8515 0.7906 0.4390 0.015 Uiso 1 1 calc R U . . .
C4 C 0.7223(9) 0.9272(9) 0.4072(7) 0.013(2) Uani 1 1 d . . . . .
C5 C 0.5992(10) 0.9545(11) 0.4147(8) 0.022(3) Uani 1 1 d . . . . .
H5 H 0.5667 1.0340 0.3915 0.026 Uiso 1 1 calc R U . . .
C6 C 0.5222(10) 0.8600(10) 0.4582(7) 0.017(2) Uani 1 1 d . . . . .
H6 H 0.4391 0.8780 0.4610 0.020 Uiso 1 1 calc R U . . .
C7 C 0.4906(11) 0.6458(11) 0.5437(8) 0.027(3) Uani 1 1 d . . . . .
H7A H 0.5270 0.5717 0.5311 0.040 Uiso 1 1 calc R U . . .
H7B H 0.4135 0.6663 0.5220 0.040 Uiso 1 1 calc R U . . .
H7C H 0.4804 0.6355 0.6093 0.040 Uiso 1 1 calc R U . . .
C8 C 0.8070(10) 1.0214(10) 0.3586(8) 0.021(3) Uani 1 1 d . . . . .
H8 H 0.8741 0.9833 0.3241 0.025 Uiso 1 1 calc R U . . .
C9 C 0.7557(11) 1.1309(12) 0.2908(9) 0.034(3) Uani 1 1 d . . . . .
H9A H 0.7191 1.1059 0.2479 0.051 Uiso 1 1 calc R U . . .
H9B H 0.8189 1.1810 0.2575 0.051 Uiso 1 1 calc R U . . .
H9C H 0.6962 1.1760 0.3235 0.051 Uiso 1 1 calc R U . . .
C10 C 0.8576(11) 1.0574(13) 0.4297(9) 0.032(3) Uani 1 1 d . . . . .
H10A H 0.9231 1.1061 0.4001 0.049 Uiso 1 1 calc R U . . .
H10B H 0.8862 0.9860 0.4746 0.049 Uiso 1 1 calc R U . . .
H10C H 0.7959 1.1031 0.4602 0.049 Uiso 1 1 calc R U . . .
C11 C 0.7489(10) 0.5588(10) 0.3377(7) 0.018(2) Uani 1 1 d . . . . .
H11 H 0.7947 0.5609 0.3824 0.022 Uiso 1 1 calc R U . . .
C12 C 0.7729(10) 0.4656(11) 0.2993(8) 0.025(3) Uani 1 1 d . . . . .
H12 H 0.8339 0.4047 0.3173 0.030 Uiso 1 1 calc R U . . .
C13 C 0.7060(10) 0.4624(11) 0.2333(7) 0.021(3) Uani 1 1 d . . . . .
H13 H 0.7224 0.4006 0.2046 0.025 Uiso 1 1 calc R U . . .
C14 C 0.6148(11) 0.5512(10) 0.2103(8) 0.021(3) Uani 1 1 d . . . . .
H14 H 0.5661 0.5498 0.1672 0.026 Uiso 1 1 calc R U . . .
C15 C 0.5972(10) 0.6409(10) 0.2516(7) 0.017(2) Uani 1 1 d . . . . .
C16 C 0.4986(11) 0.7378(10) 0.2325(8) 0.022(3) Uani 1 1 d . . . . .
H16A H 0.4938 0.7643 0.1665 0.026 Uiso 1 1 calc R U . . .
H16B H 0.4230 0.7063 0.2643 0.026 Uiso 1 1 calc R U . . .
C17 C 0.4433(10) 0.9359(10) 0.2387(7) 0.019(2) Uani 1 1 d . . . . .
C18 C 0.3876(11) 1.1338(11) 0.2705(8) 0.021(3) Uani 1 1 d . . . . .
C19 C 0.2792(10) 1.1104(11) 0.3237(7) 0.020(3) Uani 1 1 d . . . . .
H19 H 0.2600 1.0308 0.3506 0.024 Uiso 1 1 calc R U . . .
C20 C 0.1998(11) 1.2038(11) 0.3371(8) 0.026(3) Uani 1 1 d . . . . .
H20 H 0.1248 1.1877 0.3718 0.032 Uiso 1 1 calc R U . . .
C21 C 0.2274(11) 1.3216(11) 0.3007(8) 0.025(3) Uani 1 1 d . . . . .
C22 C 0.3396(11) 1.3409(12) 0.2526(9) 0.029(3) Uani 1 1 d . . . . .
H22 H 0.3625 1.4196 0.2301 0.035 Uiso 1 1 calc R U . . .
C23 C 0.4182(12) 1.2481(11) 0.2371(9) 0.027(3) Uani 1 1 d . . . . .
H23 H 0.4937 1.2635 0.2030 0.033 Uiso 1 1 calc R U . . .
C24 C 0.1390(12) 1.4226(12) 0.3097(9) 0.034(3) Uani 1 1 d . . . . .
H24A H 0.0894 1.4003 0.3688 0.051 Uiso 1 1 calc R U . . .
H24B H 0.0895 1.4423 0.2610 0.051 Uiso 1 1 calc R U . . .
H24C H 0.1798 1.4918 0.3053 0.051 Uiso 1 1 calc R U . . .
C25 C 0.2822(10) 1.0397(10) 0.1492(8) 0.018(2) Uani 1 1 d . . . . .
C26 C 0.1606(10) 1.0530(11) 0.1671(8) 0.021(3) Uani 1 1 d . . . . .
H26 H 0.1189 0.9911 0.2094 0.025 Uiso 1 1 calc R U . . .
C27 C 0.1001(11) 1.1578(11) 0.1226(8) 0.025(3) Uani 1 1 d . . . . .
H27 H 0.0164 1.1662 0.1346 0.030 Uiso 1 1 calc R U . . .
C28 C 0.1570(12) 1.2498(12) 0.0619(9) 0.031(3) Uani 1 1 d . . . . .
C29 C 0.2815(12) 1.2335(12) 0.0410(9) 0.032(3) Uani 1 1 d . . . . .
H29 H 0.3230 1.2950 -0.0019 0.038 Uiso 1 1 calc R U . . .
C30 C 0.3424(11) 1.1275(11) 0.0833(8) 0.024(3) Uani 1 1 d . . . . .
H30 H 0.4252 1.1148 0.0671 0.029 Uiso 1 1 calc R U . . .
C31 C 0.0936(14) 1.3657(13) 0.0145(11) 0.050(4) Uani 1 1 d . . . . .
H31A H 0.1341 1.4318 0.0172 0.076 Uiso 1 1 calc R U . . .
H31B H 0.0122 1.3717 0.0446 0.076 Uiso 1 1 calc R U . . .
H31C H 0.0933 1.3692 -0.0491 0.076 Uiso 1 1 calc R U . . .
C32 C 0.7493(10) 0.9145(10) 0.1491(7) 0.020(3) Uani 1 1 d . . . . .
H32 H 0.6721 0.9532 0.1438 0.023 Uiso 1 1 calc R U . . .
C33 C 0.8332(11) 0.9319(12) 0.0727(8) 0.025(3) Uani 1 1 d . . . . .
H33 H 0.8137 0.9824 0.0160 0.030 Uiso 1 1 calc R U . . .
C34 C 0.9460(11) 0.8752(12) 0.0794(8) 0.028(3) Uani 1 1 d . . . . .
H34 H 1.0042 0.8847 0.0274 0.033 Uiso 1 1 calc R U . . .
C35 C 0.9721(10) 0.8045(12) 0.1637(8) 0.027(3) Uani 1 1 d . . . . .
H35 H 1.0492 0.7661 0.1704 0.032 Uiso 1 1 calc R U . . .
C36 C 0.8850(10) 0.7901(10) 0.2380(8) 0.020(2) Uani 1 1 d . . . . .
H36 H 0.9033 0.7412 0.2955 0.024 Uiso 1 1 calc R U . . .
Sb1 Sb 0.69892(7) 0.29415(8) -0.00778(5) 0.0228(2) Uani 1 1 d . . . . .
F1 F 0.6222(7) 0.1702(7) 0.0787(5) 0.041(2) Uani 1 1 d . . . . .
F2 F 0.7806(8) 0.4126(8) -0.0931(6) 0.059(3) Uani 1 1 d . . . . .
F3 F 0.7462(7) 0.1916(7) -0.0813(5) 0.044(2) Uani 1 1 d . . . . .
F4 F 0.6498(8) 0.3922(8) 0.0683(6) 0.053(2) Uani 1 1 d . . . . .
F5 F 0.8340(7) 0.2363(8) 0.0492(6) 0.052(2) Uani 1 1 d . . . . .
F6 F 0.5628(7) 0.3446(8) -0.0626(6) 0.052(2) Uani 1 1 d . . . . .
Sb2 Sb 0.15037(7) 0.70944(7) 0.41317(5) 0.01802(18) Uani 1 1 d . . . . .
F7 F 0.1040(6) 0.6975(7) 0.5371(4) 0.0340(18) Uani 1 1 d . . . . .
F8 F 0.1997(6) 0.7229(6) 0.2894(4) 0.0287(17) Uani 1 1 d . . . . .
F9 F 0.2457(6) 0.5657(6) 0.4443(5) 0.0314(18) Uani 1 1 d . . . . .
F10 F 0.0589(6) 0.8550(6) 0.3814(5) 0.0332(18) Uani 1 1 d . . . . .
F11 F 0.0211(6) 0.6297(6) 0.4123(5) 0.0315(17) Uani 1 1 d . . . . .
F12 F 0.2792(6) 0.7913(6) 0.4127(4) 0.0263(16) Uani 1 1 d . . . . .
H4N H 0.317(10) 0.870(6) 0.204(9) 0.03(4) Uiso 1 1 d D . . . .

loop_
_atom_site_aniso_label
_atom_site_aniso_U_11
_atom_site_aniso_U_22
_atom_site_aniso_U_33
_atom_site_aniso_U_23
_atom_site_aniso_U_13
_atom_site_aniso_U_12
Os 0.0136(2) 0.0202(2) 0.0107(2) -0.00700(19) -0.00034(16) 0.00004(19)
N1 0.022(5) 0.019(5) 0.011(5) -0.002(4) 0.001(4) -0.002(4)
N2 0.010(5) 0.020(5) 0.017(5) -0.008(4) 0.004(4) -0.001(4)
N3 0.016(5) 0.016(5) 0.022(5) -0.004(4) -0.010(4) 0.002(4)
N4 0.013(5) 0.025(6) 0.021(5) -0.005(5) -0.008(4) 0.001(4)
N5 0.017(5) 0.023(5) 0.009(5) -0.007(4) 0.001(4) 0.001(4)
C1 0.028(7) 0.027(7) 0.010(6) -0.004(5) 0.003(5) -0.011(5)
C2 0.019(6) 0.024(6) 0.010(5) -0.002(5) -0.009(5) -0.007(5)
C3 0.011(5) 0.022(6) 0.008(5) -0.010(5) -0.001(4) 0.001(5)
C4 0.013(6) 0.018(6) 0.010(5) -0.008(5) 0.002(4) -0.005(4)
C5 0.024(7) 0.024(7) 0.022(7) -0.018(5) -0.005(5) 0.012(5)
C6 0.019(6) 0.020(6) 0.013(6) -0.011(5) 0.000(5) 0.003(5)
C7 0.034(8) 0.032(8) 0.017(6) -0.010(6) -0.006(5) -0.008(6)
C8 0.016(6) 0.028(7) 0.022(6) -0.014(5) 0.001(5) 0.002(5)
C9 0.022(7) 0.039(8) 0.040(8) -0.013(7) 0.001(6) -0.003(6)
C10 0.026(7) 0.050(9) 0.029(7) -0.019(7) -0.005(6) -0.009(6)
C11 0.021(6) 0.024(6) 0.012(6) -0.007(5) -0.005(5) 0.001(5)
C12 0.019(6) 0.030(7) 0.028(7) -0.011(6) -0.006(5) 0.007(5)
C13 0.028(7) 0.022(6) 0.012(6) -0.006(5) 0.001(5) -0.002(5)
C14 0.026(7) 0.017(6) 0.023(7) -0.007(5) -0.004(5) -0.003(5)
C15 0.017(6) 0.014(6) 0.014(6) 0.001(5) 0.007(5) -0.003(4)
C16 0.028(7) 0.029(7) 0.013(6) -0.007(5) -0.014(5) -0.005(5)
C17 0.019(6) 0.022(6) 0.014(6) -0.002(5) 0.000(5) -0.007(5)
C18 0.025(7) 0.028(7) 0.012(6) -0.010(5) 0.000(5) 0.002(5)
C19 0.024(7) 0.024(7) 0.010(6) -0.004(5) 0.002(5) 0.003(5)
C20 0.030(7) 0.023(7) 0.029(7) -0.013(6) -0.003(5) 0.000(6)
C21 0.026(7) 0.026(7) 0.026(7) -0.018(6) 0.001(5) 0.003(5)
C22 0.030(8) 0.025(7) 0.028(7) 0.000(6) -0.004(6) -0.004(6)
C23 0.025(7) 0.026(7) 0.032(8) -0.011(6) -0.004(6) 0.001(6)
C24 0.032(8) 0.039(8) 0.032(8) -0.018(7) 0.003(6) -0.001(6)
C25 0.017(6) 0.022(6) 0.018(6) -0.011(5) -0.003(5) 0.000(5)
C26 0.018(6) 0.024(6) 0.017(6) -0.001(5) -0.001(5) 0.001(5)
C27 0.026(7) 0.030(7) 0.023(7) -0.013(6) -0.006(5) -0.002(5)
C28 0.036(8) 0.034(8) 0.030(8) -0.013(6) -0.019(6) 0.005(6)
C29 0.031(8) 0.029(7) 0.033(8) 0.004(6) -0.012(6) -0.013(6)
C30 0.017(6) 0.035(8) 0.023(7) -0.010(6) 0.000(5) -0.010(6)
C31 0.052(10) 0.040(9) 0.059(11) -0.008(8) -0.030(9) 0.010(8)
C32 0.018(6) 0.025(6) 0.016(6) -0.004(5) -0.013(5) 0.004(5)
C33 0.024(7) 0.039(8) 0.008(6) -0.001(5) 0.005(5) -0.006(6)
C34 0.029(7) 0.043(8) 0.012(6) -0.010(6) 0.006(5) -0.010(6)
C35 0.013(6) 0.040(7) 0.027(7) -0.011(6) 0.002(5) -0.002(6)
C36 0.023(6) 0.019(6) 0.013(6) 0.006(5) -0.003(5) -0.009(5)
Sb1 0.0229(5) 0.0315(5) 0.0155(4) -0.0085(4) -0.0019(3) -0.0039(4)
F1 0.037(5) 0.045(5) 0.034(5) -0.007(4) 0.009(4) -0.011(4)
F2 0.073(7) 0.053(6) 0.042(5) -0.002(5) 0.012(5) -0.027(5)
F3 0.051(5) 0.050(5) 0.031(5) -0.019(4) 0.001(4) 0.005(4)
F4 0.059(6) 0.069(6) 0.044(5) -0.039(5) -0.007(4) -0.004(5)
F5 0.026(4) 0.082(7) 0.044(5) -0.012(5) -0.008(4) -0.002(4)
F6 0.047(5) 0.069(6) 0.048(5) -0.028(5) -0.026(4) 0.018(5)
Sb2 0.0165(4) 0.0209(4) 0.0164(4) -0.0058(3) -0.0017(3) 0.0000(3)
F7 0.038(5) 0.048(5) 0.016(4) -0.011(4) 0.006(3) -0.012(4)
F8 0.037(4) 0.037(4) 0.014(3) -0.009(3) -0.001(3) -0.007(3)
F9 0.027(4) 0.029(4) 0.036(4) -0.007(4) -0.006(3) 0.002(3)
F10 0.027(4) 0.032(4) 0.038(5) -0.009(4) -0.007(3) 0.004(3)
F11 0.024(4) 0.034(4) 0.040(5) -0.014(4) -0.004(3) -0.008(3)
F12 0.020(4) 0.035(4) 0.028(4) -0.012(3) -0.005(3) -0.005(3)

loop_
_atom_type_symbol
_atom_type_description
_atom_type_scat_dispersion_real
_atom_type_scat_dispersion_imag
_atom_type_scat_source
C C 0.0033 0.0016 'International Tables Vol C Tables 4.2.6.8 and 6.1.1.4'
H H 0.0000 0.0000 'International Tables Vol C Tables 4.2.6.8 and 6.1.1.4'
F F 0.0171 0.0103 'International Tables Vol C Tables 4.2.6.8 and 6.1.1.4'
N N 0.0061 0.0033 'International Tables Vol C Tables 4.2.6.8 and 6.1.1.4'
Os Os -1.2165 7.6030 'International Tables Vol C Tables 4.2.6.8 and 6.1.1.4'
Sb Sb -0.5866 1.5461 'International Tables Vol C Tables 4.2.6.8 and 6.1.1.4'

loop_
_geom_angle_atom_site_label_1
_geom_angle_atom_site_label_2
_geom_angle_atom_site_label_3
_geom_angle
_geom_angle_site_symmetry_1
_geom_angle_site_symmetry_3
_geom_angle_publ_flag
N1 Os N2 77.6(3) . . ?
N1 Os N5 78.5(3) . . ?
N2 Os N5 87.1(3) . . ?
N1 Os C2 93.7(4) . . ?
N2 Os C2 147.2(4) . . ?
N5 Os C2 122.6(4) . . ?
N1 Os C3 114.1(4) . . ?
N2 Os C3 168.3(4) . . ?
N5 Os C3 95.1(4) . . ?
C2 Os C3 37.0(4) . . ?
N1 Os C6 128.8(4) . . ?
N2 Os C6 93.4(4) . . ?
N5 Os C6 152.2(4) . . ?
C2 Os C6 67.4(4) . . ?
C3 Os C6 79.4(4) . . ?
N1 Os C4 149.1(4) . . ?
N2 Os C4 131.5(4) . . ?
N5 Os C4 91.2(4) . . ?
C2 Os C4 67.3(4) . . ?
C3 Os C4 37.2(4) . . ?
C6 Os C4 67.8(4) . . ?
N1 Os C5 167.0(4) . . ?
N2 Os C5 102.1(4) . . ?
N5 Os C5 114.5(4) . . ?
C2 Os C5 79.5(4) . . ?
C3 Os C5 66.5(4) . . ?
C6 Os C5 38.3(4) . . ?
C4 Os C5 36.8(4) . . ?
N1 Os C1 100.1(4) . . ?
N2 Os C1 111.6(4) . . ?
N5 Os C1 160.7(4) . . ?
C2 Os C1 38.1(4) . . ?
C3 Os C1 67.7(4) . . ?
C6 Os C1 36.8(4) . . ?
C4 Os C1 80.2(4) . . ?
C5 Os C1 67.8(4) . . ?
C15 N1 C11 117.6(9) . . ?
C15 N1 Os 118.2(7) . . ?
C11 N1 Os 123.2(8) . . ?
C17 N2 C16 116.7(9) . . ?
C17 N2 Os 127.8(8) . . ?
C16 N2 Os 115.1(7) . . ?
C17 N3 C18 130.0(10) . . ?
C17 N3 H3N 108(8) . . ?
C18 N3 H3N 122(8) . . ?
C17 N4 C25 124.6(10) . . ?
C17 N4 H4N 122(9) . . ?
C25 N4 H4N 113(9) . . ?
C32 N5 C36 118.7(10) . . ?
C32 N5 Os 123.7(7) . . ?
C36 N5 Os 117.5(7) . . ?
C6 C1 C2 117.8(11) . . ?
C6 C1 C7 122.1(11) . . ?
C2 C1 C7 120.0(11) . . ?
C6 C1 Os 70.3(6) . . ?
C2 C1 Os 69.6(6) . . ?
C7 C1 Os 130.8(8) . . ?
C3 C2 C1 120.5(11) . . ?
C3 C2 Os 71.6(6) . . ?
C1 C2 Os 72.3(6) . . ?
C3 C2 H2 119.8 . . ?
C1 C2 H2 119.8 . . ?
Os C2 H2 128.7 . . ?
C2 C3 C4 121.8(10) . . ?
C2 C3 Os 71.4(6) . . ?
C4 C3 Os 72.6(6) . . ?
C2 C3 H3 119.1 . . ?
C4 C3 H3 119.1 . . ?
Os C3 H3 129.5 . . ?
C5 C4 C3 119.2(10) . . ?
C5 C4 C8 121.7(10) . . ?
C3 C4 C8 119.1(9) . . ?
C5 C4 Os 71.7(6) . . ?
C3 C4 Os 70.3(6) . . ?
C8 C4 Os 128.7(7) . . ?
C4 C5 C6 119.4(10) . . ?
C4 C5 Os 71.5(6) . . ?
C6 C5 Os 69.7(6) . . ?
C4 C5 H5 120.3 . . ?
C6 C5 H5 120.3 . . ?
Os C5 H5 131.2 . . ?
C1 C6 C5 121.3(10) . . ?
C1 C6 Os 72.9(7) . . ?
C5 C6 Os 72.0(6) . . ?
C1 C6 H6 119.4 . . ?
C5 C6 H6 119.4 . . ?
Os C6 H6 128.0 . . ?
C1 C7 H7A 109.5 . . ?
C1 C7 H7B 109.5 . . ?
H7A C7 H7B 109.5 . . ?
C1 C7 H7C 109.5 . . ?
H7A C7 H7C 109.5 . . ?
H7B C7 H7C 109.5 . . ?
C4 C8 C10 108.6(10) . . ?
C4 C8 C9 115.5(10) . . ?
C10 C8 C9 110.5(10) . . ?
C4 C8 H8 107.3 . . ?
C10 C8 H8 107.3 . . ?
C9 C8 H8 107.3 . . ?
C8 C9 H9A 109.5 . . ?
C8 C9 H9B 109.5 . . ?
H9A C9 H9B 109.5 . . ?
C8 C9 H9C 109.5 . . ?
H9A C9 H9C 109.5 . . ?
H9B C9 H9C 109.5 . . ?
C8 C10 H10A 109.5 . . ?
C8 C10 H10B 109.5 . . ?
H10A C10 H10B 109.5 . . ?
C8 C10 H10C 109.5 . . ?
H10A C10 H10C 109.5 . . ?
H10B C10 H10C 109.5 . . ?
N1 C11 C12 122.5(10) . . ?
N1 C11 H11 118.8 . . ?
C12 C11 H11 118.8 . . ?
C11 C12 C13 118.9(11) . . ?
C11 C12 H12 120.6 . . ?
C13 C12 H12 120.6 . . ?
C14 C13 C12 119.2(11) . . ?
C14 C13 H13 120.4 . . ?
C12 C13 H13 120.4 . . ?
C15 C14 C13 118.1(11) . . ?
C15 C14 H14 121.0 . . ?
C13 C14 H14 121.0 . . ?
N1 C15 C14 123.8(10) . . ?
N1 C15 C16 114.8(9) . . ?
C14 C15 C16 121.3(11) . . ?
N2 C16 C15 111.5(9) . . ?
N2 C16 H16A 109.3 . . ?
C15 C16 H16A 109.3 . . ?
N2 C16 H16B 109.3 . . ?
C15 C16 H16B 109.3 . . ?
H16A C16 H16B 108.0 . . ?
N2 C17 N3 119.5(10) . . ?
N2 C17 N4 121.4(11) . . ?
N3 C17 N4 119.1(11) . . ?
C23 C18 C19 120.1(11) . . ?
C23 C18 N3 120.2(11) . . ?
C19 C18 N3 119.6(11) . . ?
C20 C19 C18 119.4(12) . . ?
C20 C19 H19 120.3 . . ?
C18 C19 H19 120.3 . . ?
C19 C20 C21 121.4(12) . . ?
C19 C20 H20 119.3 . . ?
C21 C20 H20 119.3 . . ?
C22 C21 C20 117.4(11) . . ?
C22 C21 C24 121.2(12) . . ?
C20 C21 C24 121.4(12) . . ?
C23 C22 C21 121.4(12) . . ?
C23 C22 H22 119.3 . . ?
C21 C22 H22 119.3 . . ?
C18 C23 C22 120.1(12) . . ?
C18 C23 H23 120.0 . . ?
C22 C23 H23 120.0 . . ?
C21 C24 H24A 109.5 . . ?
C21 C24 H24B 109.5 . . ?
H24A C24 H24B 109.5 . . ?
C21 C24 H24C 109.5 . . ?
H24A C24 H24C 109.5 . . ?
H24B C24 H24C 109.5 . . ?
C26 C25 C30 120.3(11) . . ?
C26 C25 N4 119.6(11) . . ?
C30 C25 N4 120.1(10) . . ?
C25 C26 C27 119.1(12) . . ?
C25 C26 H26 120.4 . . ?
C27 C26 H26 120.4 . . ?
C28 C27 C26 122.2(12) . . ?
C28 C27 H27 118.9 . . ?
C26 C27 H27 118.9 . . ?
C27 C28 C29 118.2(12) . . ?
C27 C28 C31 123.3(13) . . ?
C29 C28 C31 118.5(13) . . ?
C30 C29 C28 119.9(12) . . ?
C30 C29 H29 120.1 . . ?
C28 C29 H29 120.1 . . ?
C29 C30 C25 120.0(11) . . ?
C29 C30 H30 120.0 . . ?
C25 C30 H30 120.0 . . ?
C28 C31 H31A 109.5 . . ?
C28 C31 H31B 109.5 . . ?
H31A C31 H31B 109.5 . . ?
C28 C31 H31C 109.5 . . ?
H31A C31 H31C 109.5 . . ?
H31B C31 H31C 109.5 . . ?
N5 C32 C33 121.8(11) . . ?
N5 C32 H32 119.1 . . ?
C33 C32 H32 119.1 . . ?
C32 C33 C34 119.6(11) . . ?
C32 C33 H33 120.2 . . ?
C34 C33 H33 120.2 . . ?
C35 C34 C33 118.6(11) . . ?
C35 C34 H34 120.7 . . ?
C33 C34 H34 120.7 . . ?
C36 C35 C34 119.5(11) . . ?
C36 C35 H35 120.3 . . ?
C34 C35 H35 120.3 . . ?
N5 C36 C35 121.8(10) . . ?
N5 C36 H36 119.1 . . ?
C35 C36 H36 119.1 . . ?
F2 Sb1 F6 91.9(4) . . ?
F2 Sb1 F4 91.4(4) . . ?
F6 Sb1 F4 90.7(4) . . ?
F2 Sb1 F5 90.3(4) . . ?
F6 Sb1 F5 177.4(4) . . ?
F4 Sb1 F5 90.6(4) . . ?
F2 Sb1 F1 177.6(4) . . ?
F6 Sb1 F1 90.1(4) . . ?
F4 Sb1 F1 89.9(4) . . ?
F5 Sb1 F1 87.7(4) . . ?
F2 Sb1 F3 90.4(4) . . ?
F6 Sb1 F3 89.5(4) . . ?
F4 Sb1 F3 178.2(4) . . ?
F5 Sb1 F3 89.2(4) . . ?
F1 Sb1 F3 88.2(3) . . ?
F10 Sb2 F11 90.0(3) . . ?
F10 Sb2 F9 178.5(3) . . ?
F11 Sb2 F9 91.5(3) . . ?
F10 Sb2 F8 89.8(3) . . ?
F11 Sb2 F8 90.8(3) . . ?
F9 Sb2 F8 89.9(3) . . ?
F10 Sb2 F7 90.3(3) . . ?
F11 Sb2 F7 90.4(3) . . ?
F9 Sb2 F7 90.0(3) . . ?
F8 Sb2 F7 178.7(3) . . ?
F10 Sb2 F12 89.3(3) . . ?
F11 Sb2 F12 179.2(3) . . ?
F9 Sb2 F12 89.2(3) . . ?
F8 Sb2 F12 88.7(3) . . ?
F7 Sb2 F12 90.0(3) . . ?

loop_
_geom_bond_atom_site_label_1
_geom_bond_atom_site_label_2
_geom_bond_distance
_geom_bond_site_symmetry_2
_geom_bond_publ_flag
Os N1 2.102(9) . ?
Os N2 2.118(9) . ?
Os N5 2.144(9) . ?
Os C2 2.198(10) . ?
Os C3 2.199(10) . ?
Os C6 2.200(11) . ?
Os C4 2.229(10) . ?
Os C5 2.232(11) . ?
Os C1 2.233(11) . ?
N1 C15 1.352(14) . ?
N1 C11 1.355(13) . ?
N2 C17 1.321(14) . ?
N2 C16 1.464(14) . ?
N3 C17 1.352(14) . ?
N3 C18 1.425(14) . ?
N3 H3N 0.87(12) . ?
N4 C17 1.363(14) . ?
N4 C25 1.437(14) . ?
N4 H4N 0.87(2) . ?
N5 C32 1.350(13) . ?
N5 C36 1.358(14) . ?
C1 C6 1.400(15) . ?
C1 C2 1.448(16) . ?
C1 C7 1.492(16) . ?
C2 C3 1.396(15) . ?
C2 H2 0.9500 . ?
C3 C4 1.411(15) . ?
C3 H3 0.9500 . ?
C4 C5 1.407(15) . ?
C4 C8 1.522(15) . ?
C5 C6 1.456(16) . ?
C5 H5 0.9500 . ?
C6 H6 0.9500 . ?
C7 H7A 0.9800 . ?
C7 H7B 0.9800 . ?
C7 H7C 0.9800 . ?
C8 C10 1.522(15) . ?
C8 C9 1.527(17) . ?
C8 H8 1.0000 . ?
C9 H9A 0.9800 . ?
C9 H9B 0.9800 . ?
C9 H9C 0.9800 . ?
C10 H10A 0.9800 . ?
C10 H10B 0.9800 . ?
C10 H10C 0.9800 . ?
C11 C12 1.383(15) . ?
C11 H11 0.9500 . ?
C12 C13 1.397(15) . ?
C12 H12 0.9500 . ?
C13 C14 1.394(16) . ?
C13 H13 0.9500 . ?
C14 C15 1.375(15) . ?
C14 H14 0.9500 . ?
C15 C16 1.502(15) . ?
C16 H16A 0.9900 . ?
C16 H16B 0.9900 . ?
C18 C23 1.369(17) . ?
C18 C19 1.391(16) . ?
C19 C20 1.380(15) . ?
C19 H19 0.9500 . ?
C20 C21 1.399(17) . ?
C20 H20 0.9500 . ?
C21 C22 1.394(17) . ?
C21 C24 1.487(16) . ?
C22 C23 1.380(17) . ?
C22 H22 0.9500 . ?
C23 H23 0.9500 . ?
C24 H24A 0.9800 . ?
C24 H24B 0.9800 . ?
C24 H24C 0.9800 . ?
C25 C26 1.382(15) . ?
C25 C30 1.390(16) . ?
C26 C27 1.386(16) . ?
C26 H26 0.9500 . ?
C27 C28 1.371(18) . ?
C27 H27 0.9500 . ?
C28 C29 1.419(18) . ?
C28 C31 1.506(18) . ?
C29 C30 1.388(17) . ?
C29 H29 0.9500 . ?
C30 H30 0.9500 . ?
C31 H31A 0.9800 . ?
C31 H31B 0.9800 . ?
C31 H31C 0.9800 . ?
C32 C33 1.383(15) . ?
C32 H32 0.9500 . ?
C33 C34 1.388(17) . ?
C33 H33 0.9500 . ?
C34 C35 1.386(17) . ?
C34 H34 0.9500 . ?
C35 C36 1.382(15) . ?
C35 H35 0.9500 . ?
C36 H36 0.9500 . ?
Sb1 F2 1.855(8) . ?
Sb1 F6 1.858(8) . ?
Sb1 F4 1.869(8) . ?
Sb1 F5 1.871(8) . ?
Sb1 F1 1.876(7) . ?
Sb1 F3 1.877(7) . ?
Sb2 F10 1.871(7) . ?
Sb2 F11 1.876(7) . ?
Sb2 F9 1.877(7) . ?
Sb2 F8 1.878(6) . ?
Sb2 F7 1.880(7) . ?
Sb2 F12 1.881(6) . ?

loop_
_geom_torsion_atom_site_label_1
_geom_torsion_atom_site_label_2
_geom_torsion_atom_site_label_3
_geom_torsion_atom_site_label_4
_geom_torsion
_geom_torsion_site_symmetry_1
_geom_torsion_site_symmetry_2
_geom_torsion_site_symmetry_3
_geom_torsion_site_symmetry_4
_geom_torsion_publ_flag
C6 C1 C2 C3 2.1(16) . . . . ?
C7 C1 C2 C3 -178.8(10) . . . . ?
Os C1 C2 C3 55.0(9) . . . . ?
C6 C1 C2 Os -52.9(9) . . . . ?
C7 C1 C2 Os 126.2(10) . . . . ?
C1 C2 C3 C4 -0.8(15) . . . . ?
Os C2 C3 C4 54.5(9) . . . . ?
C1 C2 C3 Os -55.3(9) . . . . ?
C2 C3 C4 C5 0.4(15) . . . . ?
Os C3 C4 C5 54.4(9) . . . . ?
C2 C3 C4 C8 -178.2(9) . . . . ?
Os C3 C4 C8 -124.2(9) . . . . ?
C2 C3 C4 Os -54.0(9) . . . . ?
C3 C4 C5 C6 -1.2(15) . . . . ?
C8 C4 C5 C6 177.3(10) . . . . ?
Os C4 C5 C6 52.5(9) . . . . ?
C3 C4 C5 Os -53.7(9) . . . . ?
C8 C4 C5 Os 124.8(10) . . . . ?
C2 C1 C6 C5 -2.9(16) . . . . ?
C7 C1 C6 C5 177.9(10) . . . . ?
Os C1 C6 C5 -55.5(9) . . . . ?
C2 C1 C6 Os 52.6(9) . . . . ?
C7 C1 C6 Os -126.5(11) . . . . ?
C4 C5 C6 C1 2.6(16) . . . . ?
Os C5 C6 C1 55.9(10) . . . . ?
C4 C5 C6 Os -53.3(9) . . . . ?
C5 C4 C8 C10 103.2(12) . . . . ?
C3 C4 C8 C10 -78.3(12) . . . . ?
Os C4 C8 C10 -165.6(8) . . . . ?
C5 C4 C8 C9 -21.6(15) . . . . ?
C3 C4 C8 C9 156.9(10) . . . . ?
Os C4 C8 C9 69.6(13) . . . . ?
C15 N1 C11 C12 1.2(16) . . . . ?
Os N1 C11 C12 -167.1(9) . . . . ?
N1 C11 C12 C13 0.2(18) . . . . ?
C11 C12 C13 C14 -1.9(18) . . . . ?
C12 C13 C14 C15 2.2(17) . . . . ?
C11 N1 C15 C14 -1.0(16) . . . . ?
Os N1 C15 C14 167.9(9) . . . . ?
C11 N1 C15 C16 176.7(10) . . . . ?
Os N1 C15 C16 -14.4(12) . . . . ?
C13 C14 C15 N1 -0.7(17) . . . . ?
C13 C14 C15 C16 -178.2(11) . . . . ?
C17 N2 C16 C15 171.7(9) . . . . ?
Os N2 C16 C15 -14.5(12) . . . . ?
N1 C15 C16 N2 18.6(14) . . . . ?
C14 C15 C16 N2 -163.7(10) . . . . ?
C16 N2 C17 N3 -169.3(10) . . . . ?
Os N2 C17 N3 17.8(15) . . . . ?
C16 N2 C17 N4 9.0(16) . . . . ?
Os N2 C17 N4 -163.9(8) . . . . ?
C18 N3 C17 N2 -148.9(11) . . . . ?
C18 N3 C17 N4 32.8(18) . . . . ?
C25 N4 C17 N2 -161.4(10) . . . . ?
C25 N4 C17 N3 16.9(17) . . . . ?
C17 N3 C18 C23 -146.5(13) . . . . ?
C17 N3 C18 C19 33.4(18) . . . . ?
C23 C18 C19 C20 4.5(17) . . . . ?
N3 C18 C19 C20 -175.5(10) . . . . ?
C18 C19 C20 C21 -2.1(18) . . . . ?
C19 C20 C21 C22 -1.9(18) . . . . ?
C19 C20 C21 C24 175.8(11) . . . . ?
C20 C21 C22 C23 3.6(19) . . . . ?
C24 C21 C22 C23 -174.1(12) . . . . ?
C19 C18 C23 C22 -2.8(19) . . . . ?
N3 C18 C23 C22 177.1(11) . . . . ?
C21 C22 C23 C18 -1(2) . . . . ?
C17 N4 C25 C26 -132.7(12) . . . . ?
C17 N4 C25 C30 46.6(16) . . . . ?
C30 C25 C26 C27 -3.9(17) . . . . ?
N4 C25 C26 C27 175.4(10) . . . . ?
C25 C26 C27 C28 -0.7(18) . . . . ?
C26 C27 C28 C29 3.4(18) . . . . ?
C26 C27 C28 C31 -178.4(12) . . . . ?
C27 C28 C29 C30 -1.4(19) . . . . ?
C31 C28 C29 C30 -179.8(12) . . . . ?
C28 C29 C30 C25 -3.1(19) . . . . ?
C26 C25 C30 C29 5.8(18) . . . . ?
N4 C25 C30 C29 -173.5(11) . . . . ?
C36 N5 C32 C33 0.7(17) . . . . ?
Os N5 C32 C33 -176.9(9) . . . . ?
N5 C32 C33 C34 0.4(19) . . . . ?
C32 C33 C34 C35 -1.5(19) . . . . ?
C33 C34 C35 C36 1.4(19) . . . . ?
C32 N5 C36 C35 -0.8(17) . . . . ?
Os N5 C36 C35 177.0(9) . . . . ?
C34 C35 C36 N5 -0.3(19) . . . . ?
